data_4021658
loop_
_publ_author_name
'Philippe James'
'Kurt Schenk'
'Yannick Landais'

_publ_section_title
;
 Radical-Mediated 5-Exo-Trig Cyclizations of 3-Silylhepta-1,6-dienes
;
_journal_name_full 'Journal of Organic Chemistry'
_journal_page_first 3630
_journal_page_last 3633
_journal_paper_doi 10.1021/jo060024+
_journal_volume 71
_journal_year 2006
_chemical_formula_sum 'C30 H36 O4 S Se Si'
_chemical_formula_weight 599.70
_chemical_name_systematic
;
  ?
;
_space_group_IT_number 15
_symmetry_cell_setting monoclinic
_symmetry_space_group_name_Hall '-C 2yc'
_symmetry_space_group_name_H-M 'C 1 2/c 1'
_atom_sites_solution_hydrogens geom
_atom_sites_solution_primary direct
_atom_sites_solution_secondary difmap
_audit_author_name 'Kurt Schenk'
_audit_contact_author_address
;
    Kurt Schenk
    LCr1 - IPMC - FSB - EPFL
    BSP Dorigny, Room 521
    CH-1015 Lausanne
    Suisse
;
_audit_contact_author_email Kurt:Schenk@EPFL.CH
_audit_creation_date 2-05-2005
_audit_creation_method SHELXL-97
_cell_angle_alpha 90.000(5)
_cell_angle_beta 119.869(5)
_cell_angle_gamma 90.000(5)
_cell_formula_units_Z 8
_cell_length_a 28.734(5)
_cell_length_b 9.253(5)
_cell_length_c 25.670(5)
_cell_measurement_temperature 293(2)
_cell_volume 5918(4)
_computing_cell_refinement 'Stoe X_Area'
_computing_data_collection 'Stoe X_Area'
_computing_data_reduction 'Stoe X_Area'
_computing_molecular_graphics 'Siemens SHELXTL'
_computing_publication_material 'SHELXL-97 (Sheldrick, 1997)'
_computing_structure_refinement 'SHELXL-97 (Sheldrick, 1997)'
_computing_structure_solution 'SHELXS-97 (Sheldrick, 1990)'
_diffrn_ambient_temperature 293(2)
_diffrn_measured_fraction_theta_full 0.974
_diffrn_measured_fraction_theta_max 0.974
_diffrn_radiation_monochromator graphite
_diffrn_radiation_source 'fine-focus sealed tube'
_diffrn_radiation_type MoK\a
_diffrn_radiation_wavelength 0.71069
_diffrn_reflns_av_R_equivalents 0.0976
_diffrn_reflns_av_sigmaI/netI 0.0529
_diffrn_reflns_limit_h_max 35
_diffrn_reflns_limit_h_min -35
_diffrn_reflns_limit_k_max 11
_diffrn_reflns_limit_k_min -11
_diffrn_reflns_limit_l_max 31
_diffrn_reflns_limit_l_min -31
_diffrn_reflns_number 22031
_diffrn_reflns_theta_full 25.95
_diffrn_reflns_theta_max 25.95
_diffrn_reflns_theta_min 2.66
_exptl_absorpt_coefficient_mu 1.412
_exptl_crystal_density_diffrn 1.346
_exptl_crystal_density_method 'not measured'
_exptl_crystal_F_000 2496
_refine_diff_density_max 3.078
_refine_diff_density_min -0.601
_refine_diff_density_rms 0.161
_refine_ls_extinction_coef 0.002(2)
_refine_ls_extinction_expression Fc^*^=kFc[1+0.001xFc^2^\l^3^/sin(2\q)]^-1/4^
_refine_ls_extinction_method SHELXL
_refine_ls_goodness_of_fit_ref 3.204
_refine_ls_hydrogen_treatment mixed
_refine_ls_matrix_type full
_refine_ls_number_parameters 335
_refine_ls_number_reflns 5651
_refine_ls_number_restraints 0
_refine_ls_restrained_S_all 3.204
_refine_ls_R_factor_all 0.1548
_refine_ls_R_factor_gt 0.1419
_refine_ls_shift/su_max 0.042
_refine_ls_shift/su_mean 0.009
_refine_ls_structure_factor_coef Fsqd
_refine_ls_weighting_details 'calc w=1/[\s^2^(Fo^2^)+(0.1000P)^2^+0.0000P] where P=(Fo^2^+2Fc^2^)/3'
_refine_ls_weighting_scheme calc
_refine_ls_wR_factor_gt 0.4052
_refine_ls_wR_factor_ref 0.4093
_reflns_number_gt 4677
_reflns_number_total 5651
_reflns_threshold_expression >2sigma(I)
_cod_data_source_file jo060024+si20060110_111322.cif
_cod_original_sg_symbol_H-M 'C 2/c'
_cod_database_code 4021658

loop_
_symmetry_equiv_pos_as_xyz
'x, y, z'
'-x, y, -z+1/2'
'x+1/2, y+1/2, z'
'-x+1/2, y+1/2, -z+1/2'
'-x, -y, -z'
'x, -y, z-1/2'
'-x+1/2, -y+1/2, -z'
'x+1/2, -y+1/2, z-1/2'

loop_
_atom_site_label
_atom_site_type_symbol
_atom_site_fract_x
_atom_site_fract_y
_atom_site_fract_z
_atom_site_U_iso_or_equiv
_atom_site_adp_type
_atom_site_occupancy
_atom_site_symmetry_multiplicity
_atom_site_calc_flag
_atom_site_refinement_flags
Se Se 0.06115(4) 0.06228(11) -0.07512(5) 0.0648(5) Uani 1 1 d .
S S 0.25926(8) -0.1562(3) -0.11058(10) 0.0558(7) Uani 1 1 d .
Si Si 0.15254(10) -0.5278(3) -0.11838(11) 0.0561(7) Uani 1 1 d .
O1 O 0.0841(5) -0.2095(12) -0.2832(4) 0.111(4) Uani 1 1 d .
O2 O 0.0484(4) -0.4227(9) -0.2891(3) 0.081(2) Uani 1 1 d .
O3 O 0.2900(3) -0.1865(9) -0.0470(3) 0.073(2) Uani 1 1 d .
O4 O 0.2554(4) -0.2655(9) -0.1516(4) 0.085(2) Uani 1 1 d .
C1 C 0.1662(3) -0.2154(9) -0.1081(3) 0.0454(16) Uani 1 1 d .
H1A H 0.1913 -0.2520 -0.0679 0.054 Uiso 1 1 calc R
C2 C 0.1153(3) -0.1551(9) -0.1095(4) 0.0469(17) Uani 1 1 d .
H2A H 0.1044 -0.2246 -0.0888 0.056 Uiso 1 1 calc R
C3 C 0.0733(3) -0.1587(10) -0.1760(4) 0.057(2) Uani 1 1 d .
H3B H 0.0374 -0.1520 -0.1817 0.068 Uiso 1 1 calc R
H3C H 0.0787 -0.0803 -0.1975 0.068 Uiso 1 1 calc R
C4 C 0.0824(3) -0.3061(10) -0.1972(3) 0.0488(18) Uani 1 1 d .
H4B H 0.0598 -0.3794 -0.1932 0.059 Uiso 1 1 calc R
C5 C 0.1437(3) -0.3431(9) -0.1533(3) 0.0464(17) Uani 1 1 d .
H5A H 0.1620 -0.3429 -0.1769 0.056 Uiso 1 1 calc R
C6 C 0.0711(4) -0.3019(11) -0.2614(4) 0.058(2) Uani 1 1 d .
C7 C 0.0418(8) -0.4441(19) -0.3479(6) 0.114(6) Uani 1 1 d .
H7A H 0.0250 -0.5360 -0.3634 0.170 Uiso 1 1 calc R
H7B H 0.0762 -0.4420 -0.3454 0.170 Uiso 1 1 calc R
H7C H 0.0196 -0.3686 -0.3742 0.170 Uiso 1 1 calc R
C8 C 0.1232(4) -0.0094(11) -0.0787(5) 0.059(2) Uani 1 1 d .
H8A H 0.1328 0.0612 -0.0997 0.071 Uiso 1 1 calc R
H8B H 0.1532 -0.0170 -0.0380 0.071 Uiso 1 1 calc R
C9 C 0.1943(3) -0.1004(9) -0.1265(4) 0.0493(18) Uani 1 1 d .
H9A H 0.1973 -0.0113 -0.1051 0.059 Uiso 1 1 calc R
H9B H 0.1724 -0.0811 -0.1691 0.059 Uiso 1 1 calc R
C10 C 0.2260(5) -0.5554(13) -0.0605(5) 0.084(4) Uani 1 1 d .
H10A H 0.2307 -0.6493 -0.0426 0.126 Uiso 1 1 calc R
H10B H 0.2372 -0.4827 -0.0299 0.126 Uiso 1 1 calc R
H10C H 0.2473 -0.5483 -0.0797 0.126 Uiso 1 1 calc R
C11 C 0.1097(6) -0.5478(13) -0.0831(6) 0.080(3) Uani 1 1 d .
H11A H 0.0728 -0.5339 -0.1130 0.119 Uiso 1 1 calc R
H11B H 0.1200 -0.4769 -0.0520 0.119 Uiso 1 1 calc R
H11C H 0.1144 -0.6428 -0.0662 0.119 Uiso 1 1 calc R
C20 C 0.1319(4) -0.6594(10) -0.1821(4) 0.060(2) Uani 1 1 d .
C21 C 0.1641(5) -0.6837(14) -0.2064(6) 0.081(3) Uani 1 1 d .
H21A H 0.1978 -0.6406 -0.1887 0.097 Uiso 1 1 calc R
C22 C 0.1484(6) -0.7699(18) -0.2563(7) 0.102(5) Uani 1 1 d .
H22A H 0.1712 -0.7847 -0.2718 0.123 Uiso 1 1 calc R
C23 C 0.0984(6) -0.8337(14) -0.2829(6) 0.091(4) Uani 1 1 d .
H23A H 0.0871 -0.8906 -0.3170 0.110 Uiso 1 1 calc R
C24 C 0.0655(5) -0.8137(12) -0.2594(5) 0.079(3) Uani 1 1 d .
H24A H 0.0322 -0.8588 -0.2770 0.095 Uiso 1 1 calc R
C25 C 0.0815(5) -0.7275(11) -0.2101(5) 0.069(3) Uani 1 1 d .
H25A H 0.0585 -0.7136 -0.1947 0.083 Uiso 1 1 calc R
C30 C 0.2850(3) 0.0012(11) -0.1248(4) 0.0529(19) Uani 1 1 d .
C31 C 0.3052(4) 0.1095(14) -0.0824(4) 0.067(3) Uani 1 1 d .
H31A H 0.3067 0.0963 -0.0456 0.080 Uiso 1 1 calc R
C32 C 0.3230(4) 0.2368(13) -0.0939(5) 0.071(3) Uani 1 1 d .
H32A H 0.3371 0.3079 -0.0644 0.086 Uiso 1 1 calc R
C33 C 0.3203(4) 0.2614(13) -0.1488(5) 0.069(3) Uani 1 1 d .
C34 C 0.3004(5) 0.1526(15) -0.1905(5) 0.075(3) Uani 1 1 d .
H34A H 0.2988 0.1662 -0.2272 0.091 Uiso 1 1 calc R
C35 C 0.2824(4) 0.0216(13) -0.1796(5) 0.065(2) Uani 1 1 d .
H35A H 0.2688 -0.0505 -0.2087 0.078 Uiso 1 1 calc R
C36 C 0.3373(6) 0.4031(17) -0.1626(8) 0.098(4) Uani 1 1 d .
H36A H 0.3327 0.3998 -0.2022 0.148 Uiso 1 1 calc R
H36B H 0.3743 0.4206 -0.1338 0.148 Uiso 1 1 calc R
H36C H 0.3157 0.4794 -0.1604 0.148 Uiso 1 1 calc R
C40 C 0.0521(4) -0.0870(10) -0.0303(4) 0.053(2) Uani 1 1 d .
C41 C -0.0018(4) -0.1277(14) -0.0512(5) 0.072(3) Uani 1 1 d .
H41A H -0.0293 -0.0844 -0.0854 0.086 Uiso 1 1 calc R
C42 C -0.0137(6) -0.2319(17) -0.0209(6) 0.090(4) Uani 1 1 d .
H42A H -0.0492 -0.2514 -0.0317 0.108 Uiso 1 1 calc R
C43 C 0.0277(8) -0.3060(19) 0.0255(8) 0.110(5) Uani 1 1 d .
H43A H 0.0205 -0.3822 0.0441 0.132 Uiso 1 1 calc R
C44 C 0.0797(8) -0.266(2) 0.0440(7) 0.117(6) Uani 1 1 d .
H44A H 0.1076 -0.3106 0.0775 0.141 Uiso 1 1 calc R
C45 C 0.0910(5) -0.1629(17) 0.0141(6) 0.089(4) Uani 1 1 d .
H45A H 0.1266 -0.1452 0.0248 0.107 Uiso 1 1 calc R

loop_
_atom_site_aniso_label
_atom_site_aniso_U_11
_atom_site_aniso_U_22
_atom_site_aniso_U_33
_atom_site_aniso_U_23
_atom_site_aniso_U_13
_atom_site_aniso_U_12
Se 0.0696(7) 0.0532(7) 0.0853(9) 0.0040(4) 0.0489(6) 0.0092(4)
S 0.0493(11) 0.0597(14) 0.0628(13) 0.0001(10) 0.0314(10) 0.0001(9)
Si 0.0578(13) 0.0455(13) 0.0515(13) 0.0013(10) 0.0170(11) 0.0008(10)
O1 0.176(11) 0.097(7) 0.082(6) -0.002(5) 0.080(7) -0.045(7)
O2 0.109(6) 0.077(5) 0.056(4) -0.013(3) 0.040(4) -0.020(4)
O3 0.054(3) 0.083(5) 0.075(4) 0.025(4) 0.026(3) 0.006(3)
O4 0.087(5) 0.073(5) 0.116(7) -0.023(5) 0.066(5) -0.007(4)
C1 0.046(4) 0.049(4) 0.042(4) -0.004(3) 0.023(3) -0.005(3)
C2 0.046(4) 0.045(4) 0.052(4) -0.002(3) 0.026(3) -0.005(3)
C3 0.050(4) 0.053(5) 0.064(5) 0.005(4) 0.026(4) 0.003(3)
C4 0.047(4) 0.052(5) 0.043(4) 0.003(3) 0.019(3) -0.003(3)
C5 0.046(4) 0.048(4) 0.045(4) -0.002(3) 0.022(3) 0.001(3)
C6 0.062(5) 0.058(5) 0.046(4) 0.000(4) 0.021(4) 0.001(4)
C7 0.149(15) 0.128(14) 0.058(7) -0.020(7) 0.048(9) -0.014(10)
C8 0.063(5) 0.052(5) 0.076(6) -0.011(4) 0.044(5) -0.008(4)
C9 0.050(4) 0.046(4) 0.058(4) -0.002(4) 0.032(4) -0.005(3)
C10 0.077(7) 0.068(7) 0.062(6) -0.002(5) 0.001(5) 0.014(5)
C11 0.113(9) 0.062(7) 0.072(7) 0.007(5) 0.053(7) -0.006(6)
C20 0.063(5) 0.042(4) 0.063(5) -0.004(4) 0.022(4) 0.003(4)
C21 0.070(6) 0.077(7) 0.086(7) -0.017(6) 0.032(6) 0.004(5)
C22 0.094(9) 0.108(11) 0.101(9) -0.034(8) 0.046(8) 0.020(8)
C23 0.101(9) 0.070(8) 0.083(8) -0.030(6) 0.031(7) 0.005(6)
C24 0.086(7) 0.054(6) 0.069(6) -0.013(5) 0.017(6) -0.010(5)
C25 0.083(7) 0.049(5) 0.064(5) -0.010(4) 0.028(5) -0.015(5)
C30 0.044(4) 0.066(5) 0.055(5) 0.000(4) 0.028(4) -0.002(4)
C31 0.065(5) 0.090(7) 0.049(5) -0.005(5) 0.032(4) -0.023(5)
C32 0.066(5) 0.072(7) 0.080(6) -0.006(5) 0.039(5) -0.014(5)
C33 0.053(5) 0.079(7) 0.078(6) 0.020(6) 0.035(5) -0.002(4)
C34 0.075(6) 0.101(9) 0.061(5) 0.014(6) 0.041(5) -0.004(6)
C35 0.067(5) 0.074(6) 0.063(5) -0.003(5) 0.040(5) -0.011(5)
C36 0.093(9) 0.098(10) 0.126(12) 0.021(9) 0.071(9) -0.004(8)
C40 0.061(5) 0.053(5) 0.065(5) 0.020(4) 0.046(4) 0.023(4)
C41 0.069(6) 0.079(7) 0.070(6) -0.002(5) 0.037(5) -0.011(5)
C42 0.089(8) 0.102(10) 0.099(9) -0.002(8) 0.063(8) -0.013(7)
C43 0.161(17) 0.096(11) 0.123(12) 0.018(9) 0.110(13) 0.007(10)
C44 0.117(12) 0.143(16) 0.095(10) 0.049(10) 0.055(9) 0.038(11)
C45 0.072(6) 0.109(10) 0.088(8) 0.038(7) 0.041(6) 0.025(6)

loop_
_atom_type_symbol
_atom_type_description
_atom_type_scat_dispersion_real
_atom_type_scat_dispersion_imag
_atom_type_scat_source
C C 0.0033 0.0016 'International Tables Vol C Tables 4.2.6.8 and 6.1.1.4'
H H 0.0000 0.0000 'International Tables Vol C Tables 4.2.6.8 and 6.1.1.4'
O O 0.0106 0.0060 'International Tables Vol C Tables 4.2.6.8 and 6.1.1.4'
Si Si 0.0817 0.0704 'International Tables Vol C Tables 4.2.6.8 and 6.1.1.4'
S S 0.1246 0.1234 'International Tables Vol C Tables 4.2.6.8 and 6.1.1.4'
Se Se -0.0929 2.2259 'International Tables Vol C Tables 4.2.6.8 and 6.1.1.4'

loop_
_geom_angle_atom_site_label_1
_geom_angle_atom_site_label_2
_geom_angle_atom_site_label_3
_geom_angle
C40 Se C8 100.7(4)
O4 S O3 118.4(6)
O4 S C30 108.7(5)
O3 S C30 108.2(4)
O4 S C9 110.5(5)
O3 S C9 107.3(4)
C30 S C9 102.5(4)
C11 Si C20 111.0(5)
C11 Si C5 110.8(5)
C20 Si C5 105.3(4)
C11 Si C10 110.6(6)
C20 Si C10 109.8(5)
C5 Si C10 109.1(5)
C6 O2 C7 117.2(10)
C9 C1 C2 112.1(7)
C9 C1 C5 112.5(6)
C2 C1 C5 102.8(6)
C8 C2 C3 115.6(8)
C8 C2 C1 114.4(7)
C3 C2 C1 103.3(6)
C4 C3 C2 103.7(7)
C6 C4 C3 112.3(8)
C6 C4 C5 109.8(7)
C3 C4 C5 105.4(6)
C1 C5 C4 105.5(6)
C1 C5 Si 115.3(5)
C4 C5 Si 111.8(5)
O1 C6 O2 123.3(9)
O1 C6 C4 126.1(9)
O2 C6 C4 110.4(8)
C2 C8 Se 115.1(6)
C1 C9 S 112.3(6)
C21 C20 C25 116.9(10)
C21 C20 Si 120.7(8)
C25 C20 Si 122.2(8)
C22 C21 C20 122.4(12)
C21 C22 C23 119.0(13)
C24 C23 C22 120.3(11)
C23 C24 C25 120.1(12)
C24 C25 C20 121.3(12)
C31 C30 C35 119.6(10)
C31 C30 S 119.6(7)
C35 C30 S 120.7(8)
C32 C31 C30 120.5(9)
C31 C32 C33 121.3(11)
C34 C33 C32 117.5(10)
C34 C33 C36 121.1(11)
C32 C33 C36 121.4(12)
C33 C34 C35 122.2(9)
C30 C35 C34 118.8(10)
C45 C40 C41 118.5(10)
C45 C40 Se 126.4(8)
C41 C40 Se 114.8(7)
C42 C41 C40 120.2(11)
C43 C42 C41 118.9(13)
C42 C43 C44 119.3(14)
C45 C44 C43 121.1(15)
C40 C45 C44 121.2(13)

loop_
_geom_bond_atom_site_label_1
_geom_bond_atom_site_label_2
_geom_bond_distance
Se C40 1.896(8)
Se C8 1.947(9)
S O4 1.424(8)
S O3 1.444(8)
S C30 1.753(10)
S C9 1.778(8)
Si C11 1.864(13)
Si C20 1.882(10)
Si C5 1.887(9)
Si C10 1.899(11)
O1 C6 1.179(13)
O2 C6 1.311(12)
O2 C7 1.437(14)
C1 C9 1.543(11)
C1 C2 1.548(11)
C1 C5 1.553(11)
C2 C8 1.522(13)
C2 C3 1.523(12)
C3 C4 1.537(13)
C4 C6 1.515(12)
C4 C5 1.586(11)
C20 C21 1.369(16)
C20 C25 1.405(15)
C21 C22 1.380(17)
C22 C23 1.38(2)
C23 C24 1.36(2)
C24 C25 1.369(15)
C30 C31 1.378(15)
C30 C35 1.383(12)
C31 C32 1.374(16)
C32 C33 1.392(15)
C33 C34 1.370(18)
C33 C36 1.501(17)
C34 C35 1.400(17)
C40 C45 1.332(14)
C40 C41 1.414(14)
C41 C42 1.385(18)
C42 C43 1.38(2)
C43 C44 1.37(3)
C44 C45 1.36(2)
